data_7125028
loop_
_publ_author_name
'Cao, Ke'
'Xu, Tao-Tao'
'Wu, Ji'
'Jiang, Linhai'
'Yang, Junxiao'

_publ_section_title
;
 Palladium catalyzed/silver tuned selective mono-/tetra-acetoxylation of
 o-carboranes via B-H activation.
;
_journal_issue 76
_journal_name_full 'Chemical communications (Cambridge, England)'
_journal_page_first 11446
_journal_page_last 11449
_journal_paper_doi 10.1039/c6cc06200h
_journal_volume 52
_journal_year 2016
_chemical_formula_moiety 'C12 H24 B10 O8'
_chemical_formula_sum 'C12 H24 B10 O8'
_chemical_formula_weight 404.41
_space_group_crystal_system monoclinic
_space_group_IT_number 14
_space_group_name_Hall '-P 2yn'
_space_group_name_H-M_alt 'P 1 21/n 1'
_atom_sites_solution_hydrogens geom
_audit_creation_date 2016-01-15
_audit_creation_method
;
Olex2 1.2
(compiled 2015.09.30 svn.r3233 for OlexSys, GUI svn.r5103)
;
_audit_update_record
;
2016-03-17 deposited with the CCDC.
2016-08-25 downloaded from the CCDC.
;
_cell_angle_alpha 90
_cell_angle_beta 104.058(5)
_cell_angle_gamma 90
_cell_formula_units_Z 4
_cell_length_a 11.7899(6)
_cell_length_b 13.5842(4)
_cell_length_c 13.7280(7)
_cell_measurement_reflns_used 1483
_cell_measurement_temperature 294.96(10)
_cell_measurement_theta_max 23.2310
_cell_measurement_theta_min 3.8210
_cell_volume 2132.78(17)
_computing_cell_refinement
;
CrysAlisPro, Agilent Technologies,
Version 1.171.37.35 (release 13-08-2014 CrysAlis171 .NET)
(compiled Aug 13 2014,18:06:01)
;
_computing_data_collection
;
CrysAlisPro, Agilent Technologies,
Version 1.171.37.35 (release 13-08-2014 CrysAlis171 .NET)
(compiled Aug 13 2014,18:06:01)
;
_computing_data_reduction
;
CrysAlisPro, Agilent Technologies,
Version 1.171.37.35 (release 13-08-2014 CrysAlis171 .NET)
(compiled Aug 13 2014,18:06:01)
;
_computing_molecular_graphics 'Olex2 (Dolomanov et al., 2009)'
_computing_publication_material 'Olex2 (Dolomanov et al., 2009)'
_computing_structure_refinement 'ShelXL (Sheldrick, 2015)'
_computing_structure_solution 'ShelXS (Sheldrick, 2008)'
_diffrn_ambient_environment air
_diffrn_ambient_temperature 294.96(10)
_diffrn_detector 'CCD plate'
_diffrn_detector_area_resol_mean 16.0733
_diffrn_detector_type Eos
_diffrn_measured_fraction_theta_full 0.997
_diffrn_measured_fraction_theta_max 0.997
_diffrn_measurement_details
;
#__ type_ start__ end____ width___ exp.time_
  1 omega   -5.00   91.00   1.2000    2.0000
omega____ theta____ kappa____ phi______ frames
    -       20.5854   38.0000  150.0000 80

#__ type_ start__ end____ width___ exp.time_
  2 omega  -13.00   17.00   1.2000    2.0000
omega____ theta____ kappa____ phi______ frames
    -      -17.1479  -99.0000    0.0000 25

#__ type_ start__ end____ width___ exp.time_
  3 omega   -3.00   36.60   1.2000    2.0000
omega____ theta____ kappa____ phi______ frames
    -       20.5854  -57.0000  -60.0000 33

#__ type_ start__ end____ width___ exp.time_
  4 omega  -41.00   32.20   1.2000    2.0000
omega____ theta____ kappa____ phi______ frames
    -       20.5854  -57.0000 -180.0000 61
;
_diffrn_measurement_device 'four-circle diffractometer'
_diffrn_measurement_device_type 'SuperNova, Dual, Cu at zero, Eos'
_diffrn_measurement_method '\w scans'
_diffrn_orient_matrix_UB_11 0.0325756000
_diffrn_orient_matrix_UB_12 0.0007382000
_diffrn_orient_matrix_UB_13 -0.0371825000
_diffrn_orient_matrix_UB_21 -0.0527686000
_diffrn_orient_matrix_UB_22 0.0008034000
_diffrn_orient_matrix_UB_23 -0.0381098000
_diffrn_orient_matrix_UB_31 0.0003698000
_diffrn_orient_matrix_UB_32 0.0522065000
_diffrn_orient_matrix_UB_33 0.0011161000
_diffrn_radiation_monochromator mirror
_diffrn_radiation_probe x-ray
_diffrn_radiation_type MoK\a
_diffrn_radiation_wavelength 0.71073
_diffrn_reflns_av_R_equivalents 0.0430
_diffrn_reflns_av_unetI/netI 0.0746
_diffrn_reflns_Laue_measured_fraction_full 0.997
_diffrn_reflns_Laue_measured_fraction_max 0.997
_diffrn_reflns_limit_h_max 14
_diffrn_reflns_limit_h_min -13
_diffrn_reflns_limit_k_max 16
_diffrn_reflns_limit_k_min -16
_diffrn_reflns_limit_l_max 16
_diffrn_reflns_limit_l_min -13
_diffrn_reflns_number 8958
_diffrn_reflns_point_group_measured_fraction_full 0.997
_diffrn_reflns_point_group_measured_fraction_max 0.997
_diffrn_reflns_theta_full 25.242
_diffrn_reflns_theta_max 26.020
_diffrn_reflns_theta_min 3.367
_diffrn_source 'SuperNova (Mo) X-ray Source'
_exptl_absorpt_coefficient_mu 0.090
_exptl_absorpt_correction_T_max 1.00000
_exptl_absorpt_correction_T_min 0.69317
_exptl_absorpt_correction_type multi-scan
_exptl_absorpt_process_details
;
CrysAlisPro, Agilent Technologies,
Version 1.171.37.35 (release 13-08-2014 CrysAlis171 .NET)
(compiled Aug 13 2014,18:06:01)
Empirical absorption correction using spherical harmonics,
 implemented in SCALE3 ABSPACK scaling algorithm.
;
_exptl_crystal_colour 'clear light colourless'
_exptl_crystal_colour_lustre clear
_exptl_crystal_colour_modifier light
_exptl_crystal_colour_primary colourless
_exptl_crystal_density_diffrn 1.259
_exptl_crystal_density_method 'not measured'
_exptl_crystal_F_000 840
_exptl_crystal_size_max 0.21
_exptl_crystal_size_mid 0.17
_exptl_crystal_size_min 0.14
_refine_diff_density_max 0.566
_refine_diff_density_min -0.303
_refine_diff_density_rms 0.055
_refine_ls_extinction_method none
_refine_ls_goodness_of_fit_ref 1.047
_refine_ls_hydrogen_treatment constr
_refine_ls_matrix_type full
_refine_ls_number_parameters 286
_refine_ls_number_reflns 4190
_refine_ls_number_restraints 12
_refine_ls_restrained_S_all 1.055
_refine_ls_R_factor_all 0.1371
_refine_ls_R_factor_gt 0.0772
_refine_ls_shift/su_max 0.000
_refine_ls_shift/su_mean 0.000
_refine_ls_structure_factor_coef Fsqd
_refine_ls_weighting_details 'w=1/[\s^2^(Fo^2^)+(0.1082P)^2^+0.8532P] where P=(Fo^2^+2Fc^2^)/3'
_refine_ls_weighting_scheme calc
_refine_ls_wR_factor_gt 0.1995
_refine_ls_wR_factor_ref 0.2483
_reflns_Friedel_coverage 0.000
_reflns_number_gt 2285
_reflns_number_total 4190
_reflns_threshold_expression 'I > 2\s(I)'
_cod_data_source_file c6cc06200h2.cif
_cod_data_source_block wj_494_2
_cod_original_cell_volume 2132.79(18)
_cod_database_code 7125028
_shelx_space_group_comment
;
The symmetry employed for this shelxl refinement is uniquely defined
by the following loop, which should always be used as a source of
symmetry information in preference to the above space-group names.
They are only intended as comments.
;
_reflns_odcompleteness_completeness 99.74
_reflns_odcompleteness_iscentric 1
_reflns_odcompleteness_theta 26.32
_olex2_refinement_description
;
1. Fixed Uiso
 At 1.2 times of:
  All B(H) groups
 At 1.5 times of:
  All C(H,H,H) groups
2. Uiso/Uaniso restraints and constraints
Uanis(O8) \\sim Ueq, Uanis(O8') \\sim Ueq: with sigma of 0.01 and sigma for
terminal atoms of 0.02
3. Others
 Fixed Sof: O8(0.5) O8'(0.5)
4.a Idealised Me refined as rotating group:
 C3(H3A,H3B,H3C), C4(H4A,H4B,H4C), C8(H8A,H8B,H8C), C10(H10A,H10B,H10C),
 C12(H12A,H12B,H12C), C6(H6A,H6B,H6C)
4.b Boron cage BH refined with riding coordinates:
 B5(H5), B3(H3), B4(H4), B6(H6), B11(H11), B7(H7)
;
_shelx_shelxl_version_number 2014/7
_olex2_date_sample_data_collection 2015-12-07
_olex2_submission_special_instructions 'No special instructions were received'

loop_
_space_group_symop_operation_xyz
'x, y, z'
'-x+1/2, y+1/2, -z+1/2'
'-x, -y, -z'
'x-1/2, -y-1/2, z-1/2'

loop_
_atom_site_label
_atom_site_type_symbol
_atom_site_fract_x
_atom_site_fract_y
_atom_site_fract_z
_atom_site_U_iso_or_equiv
_atom_site_adp_type
_atom_site_occupancy
_atom_site_site_symmetry_order
_atom_site_calc_flag
_atom_site_refinement_flags_posn
_atom_site_refinement_flags_adp
_atom_site_refinement_flags_occupancy
_atom_site_disorder_assembly
_atom_site_disorder_group
O1 O 0.6748(2) 0.59597(16) 0.35453(19) 0.0550(7) Uani 1 1 d . . . . .
O2 O 0.6678(3) 0.4433(2) 0.4074(3) 0.1013(13) Uani 1 1 d . . . . .
O3 O 0.5501(2) 0.43142(14) 0.18208(18) 0.0477(6) Uani 1 1 d . . . . .
O4 O 0.4478(3) 0.31674(18) 0.2387(3) 0.0894(11) Uani 1 1 d . . . . .
O5 O 0.6259(2) 0.63529(15) 0.12229(18) 0.0503(7) Uani 1 1 d . . . . .
O6 O 0.5813(3) 0.7756(2) 0.0397(3) 0.1130(15) Uani 1 1 d . . . . .
O7 O 0.5818(2) 0.80282(15) 0.2816(2) 0.0572(7) Uani 1 1 d . . . . .
C2 C 0.2919(3) 0.6358(2) 0.1602(3) 0.0487(9) Uani 1 1 d . . . . .
C1 C 0.3164(3) 0.6078(2) 0.2812(3) 0.0483(9) Uani 1 1 d . . . . .
C3 C 0.1646(4) 0.6514(3) 0.1013(3) 0.0709(12) Uani 1 1 d . . . . .
H3A H 0.1245 0.5893 0.0928 0.106 Uiso 1 1 calc GR . . . .
H3B H 0.1634 0.6788 0.0366 0.106 Uiso 1 1 calc GR . . . .
H3C H 0.1265 0.6956 0.1376 0.106 Uiso 1 1 calc GR . . . .
C4 C 0.2134(4) 0.5980(3) 0.3271(3) 0.0663(12) Uani 1 1 d . . . . .
H4A H 0.1606 0.6520 0.3057 0.099 Uiso 1 1 calc GR . . . .
H4B H 0.2401 0.5988 0.3990 0.099 Uiso 1 1 calc GR . . . .
H4C H 0.1737 0.5371 0.3060 0.099 Uiso 1 1 calc GR . . . .
C7 C 0.7221(4) 0.5193(3) 0.4065(3) 0.0662(12) Uani 1 1 d . . . . .
C8 C 0.8482(4) 0.5319(3) 0.4572(3) 0.0690(12) Uani 1 1 d . . . . .
H8A H 0.8850 0.5720 0.4162 0.104 Uiso 1 1 calc GR . . . .
H8B H 0.8855 0.4686 0.4670 0.104 Uiso 1 1 calc GR . . . .
H8C H 0.8553 0.5632 0.5211 0.104 Uiso 1 1 calc GR . . . .
C9 C 0.5291(4) 0.3384(2) 0.2070(3) 0.0545(10) Uani 1 1 d . . . . .
C10 C 0.6178(4) 0.2687(3) 0.1878(4) 0.0742(13) Uani 1 1 d . . . . .
H10A H 0.6218 0.2739 0.1189 0.111 Uiso 1 1 calc GR . . . .
H10B H 0.5964 0.2027 0.2010 0.111 Uiso 1 1 calc GR . . . .
H10C H 0.6928 0.2842 0.2309 0.111 Uiso 1 1 calc GR . . . .
C11 C 0.6454(4) 0.7068(3) 0.0615(3) 0.0574(10) Uani 1 1 d . . . . .
C12 C 0.7545(4) 0.6928(3) 0.0275(3) 0.0728(13) Uani 1 1 d . . . . .
H12A H 0.8064 0.7471 0.0499 0.109 Uiso 1 1 calc GR . . . .
H12B H 0.7361 0.6895 -0.0445 0.109 Uiso 1 1 calc GR . . . .
H12C H 0.7917 0.6327 0.0550 0.109 Uiso 1 1 calc GR . . . .
C5 C 0.5557(4) 0.8931(3) 0.2894(4) 0.0823(15) Uani 1 1 d . . . . .
C6 C 0.6504(4) 0.9642(3) 0.3120(4) 0.0828(15) Uani 1 1 d . . . . .
H6A H 0.6973 0.9530 0.3788 0.124 Uiso 1 1 calc GR . . . .
H6B H 0.6186 1.0296 0.3075 0.124 Uiso 1 1 calc GR . . . .
H6C H 0.6980 0.9571 0.2648 0.124 Uiso 1 1 calc GR . . . .
B5 B 0.4351(4) 0.5313(3) 0.3164(3) 0.0467(10) Uani 1 1 d . . . . .
H5 H 0.4453 0.4745 0.3750 0.056 Uiso 1 1 calc R . . . .
B3 B 0.3499(4) 0.7247(3) 0.2472(3) 0.0512(11) Uani 1 1 d . . . . .
H3 H 0.3038 0.7920 0.2605 0.061 Uiso 1 1 calc R . . . .
B4 B 0.4439(4) 0.6588(3) 0.3456(3) 0.0473(10) Uani 1 1 d . . . . .
H4 H 0.4596 0.6842 0.4239 0.057 Uiso 1 1 calc R . . . .
B6 B 0.3346(4) 0.5183(3) 0.1982(3) 0.0479(10) Uani 1 1 d . . . . .
H6 H 0.2784 0.4530 0.1799 0.058 Uiso 1 1 calc R . . . .
B11 B 0.3901(4) 0.5809(3) 0.1071(3) 0.0467(10) Uani 1 1 d . . . . .
H11 H 0.3703 0.5557 0.0286 0.056 Uiso 1 1 calc R . . . .
B7 B 0.4006(4) 0.7080(3) 0.1370(3) 0.0484(10) Uani 1 1 d . . . . .
H7 H 0.3881 0.7651 0.0785 0.058 Uiso 1 1 calc R . . . .
B8 B 0.5021(4) 0.7225(3) 0.2552(3) 0.0447(10) Uani 1 1 d . . . . .
B9 B 0.5557(4) 0.6022(2) 0.2984(3) 0.0408(9) Uani 1 1 d . . . . .
B10 B 0.4859(4) 0.5138(2) 0.2043(3) 0.0412(9) Uani 1 1 d . . . . .
B12 B 0.5282(4) 0.6329(2) 0.1671(3) 0.0404(9) Uani 1 1 d . . . . .
O8 O 0.4683(7) 0.9050(5) 0.3382(8) 0.112(3) Uani 0.5 1 d . U P A 1
O8' O 0.4609(7) 0.9196(4) 0.2305(8) 0.105(3) Uani 0.5 1 d . U P A 2

loop_
_atom_site_aniso_label
_atom_site_aniso_U_11
_atom_site_aniso_U_22
_atom_site_aniso_U_33
_atom_site_aniso_U_23
_atom_site_aniso_U_13
_atom_site_aniso_U_12
O1 0.0428(16) 0.0459(13) 0.0726(17) 0.0175(12) 0.0071(13) 0.0001(11)
O2 0.079(3) 0.070(2) 0.138(3) 0.037(2) -0.006(2) -0.0120(18)
O3 0.0509(16) 0.0316(11) 0.0655(15) 0.0013(10) 0.0237(13) 0.0039(10)
O4 0.089(3) 0.0436(15) 0.154(3) -0.0011(17) 0.065(2) -0.0108(15)
O5 0.0520(17) 0.0413(12) 0.0652(16) 0.0140(11) 0.0287(13) 0.0064(11)
O6 0.095(3) 0.091(2) 0.173(4) 0.077(2) 0.071(3) 0.036(2)
O7 0.0483(17) 0.0348(12) 0.090(2) -0.0051(12) 0.0194(15) -0.0043(11)
C2 0.037(2) 0.0444(18) 0.063(2) -0.0060(16) 0.0086(18) 0.0040(15)
C1 0.045(2) 0.0415(17) 0.062(2) -0.0053(16) 0.0207(18) -0.0033(16)
C3 0.043(3) 0.073(3) 0.090(3) -0.009(2) 0.002(2) 0.007(2)
C4 0.053(3) 0.067(2) 0.090(3) -0.010(2) 0.037(2) -0.006(2)
C7 0.058(3) 0.059(2) 0.079(3) 0.017(2) 0.014(2) 0.000(2)
C8 0.051(3) 0.069(3) 0.077(3) 0.015(2) -0.004(2) 0.000(2)
C9 0.057(3) 0.0348(18) 0.075(3) -0.0036(17) 0.023(2) -0.0081(17)
C10 0.074(3) 0.0399(19) 0.112(4) 0.001(2) 0.029(3) 0.012(2)
C11 0.063(3) 0.050(2) 0.065(2) 0.0140(19) 0.025(2) -0.0008(19)
C12 0.082(3) 0.067(3) 0.084(3) 0.020(2) 0.048(3) 0.002(2)
C5 0.050(3) 0.036(2) 0.151(5) -0.010(2) 0.006(3) 0.005(2)
C6 0.082(4) 0.044(2) 0.115(4) -0.006(2) 0.009(3) -0.016(2)
B5 0.047(3) 0.040(2) 0.057(2) 0.0012(18) 0.020(2) -0.0029(18)
B3 0.043(3) 0.040(2) 0.072(3) -0.005(2) 0.017(2) 0.0024(18)
B4 0.042(2) 0.043(2) 0.059(3) -0.0055(19) 0.016(2) 0.0001(18)
B6 0.042(2) 0.041(2) 0.062(3) -0.0083(19) 0.015(2) -0.0036(18)
B11 0.043(3) 0.045(2) 0.052(2) -0.0020(18) 0.013(2) 0.0047(18)
B7 0.047(3) 0.042(2) 0.055(3) 0.0066(18) 0.010(2) 0.0094(18)
B8 0.044(2) 0.0344(18) 0.058(3) -0.0023(17) 0.015(2) -0.0003(17)
B9 0.040(2) 0.0338(18) 0.049(2) 0.0054(16) 0.0120(19) 0.0009(16)
B10 0.044(2) 0.0302(17) 0.051(2) 0.0008(16) 0.015(2) -0.0008(16)
B12 0.043(2) 0.0319(17) 0.048(2) 0.0031(16) 0.0150(19) 0.0008(16)
O8 0.068(5) 0.072(4) 0.203(9) -0.058(5) 0.044(6) -0.004(3)
O8' 0.066(5) 0.043(3) 0.184(8) 0.003(4) -0.014(5) 0.012(3)

loop_
_atom_type_symbol
_atom_type_description
_atom_type_scat_dispersion_real
_atom_type_scat_dispersion_imag
_atom_type_scat_source
C C 0.0033 0.0016 'International Tables Vol C Tables 4.2.6.8 and 6.1.1.4'
H H 0.0000 0.0000 'International Tables Vol C Tables 4.2.6.8 and 6.1.1.4'
B B 0.0013 0.0007 'International Tables Vol C Tables 4.2.6.8 and 6.1.1.4'
O O 0.0106 0.0060 'International Tables Vol C Tables 4.2.6.8 and 6.1.1.4'

loop_
_geom_angle_atom_site_label_1
_geom_angle_atom_site_label_2
_geom_angle_atom_site_label_3
_geom_angle
C7 O1 B9 125.0(3)
C9 O3 B10 122.8(3)
C11 O5 B12 124.3(3)
C5 O7 B8 126.7(3)
C1 C2 B3 61.5(2)
C1 C2 B6 61.0(2)
C1 C2 B11 111.1(3)
C1 C2 B7 111.3(3)
C3 C2 C1 117.9(3)
C3 C2 B3 116.2(3)
C3 C2 B6 117.7(3)
C3 C2 B11 121.3(3)
C3 C2 B7 120.4(3)
B6 C2 B3 113.8(3)
B11 C2 B3 114.4(3)
B11 C2 B6 62.4(2)
B11 C2 B7 63.1(2)
B7 C2 B3 62.3(2)
B7 C2 B6 114.4(3)
C2 C1 B5 110.7(3)
C2 C1 B3 61.0(2)
C2 C1 B4 110.2(3)
C2 C1 B6 61.1(2)
C4 C1 C2 118.6(3)
C4 C1 B5 121.0(3)
C4 C1 B3 117.0(3)
C4 C1 B4 121.4(3)
C4 C1 B6 117.4(3)
B5 C1 B3 114.1(3)
B4 C1 B5 62.7(2)
B4 C1 B3 62.2(2)
B4 C1 B6 113.5(3)
B6 C1 B5 62.2(2)
B6 C1 B3 113.5(3)
C2 C3 H3A 109.5
C2 C3 H3B 109.5
C2 C3 H3C 109.5
H3A C3 H3B 109.5
H3A C3 H3C 109.5
H3B C3 H3C 109.5
C1 C4 H4A 109.5
C1 C4 H4B 109.5
C1 C4 H4C 109.5
H4A C4 H4B 109.5
H4A C4 H4C 109.5
H4B C4 H4C 109.5
O1 C7 C8 114.0(3)
O2 C7 O1 121.8(4)
O2 C7 C8 124.1(4)
C7 C8 H8A 109.5
C7 C8 H8B 109.5
C7 C8 H8C 109.5
H8A C8 H8B 109.5
H8A C8 H8C 109.5
H8B C8 H8C 109.5
O3 C9 C10 111.9(3)
O4 C9 O3 122.8(3)
O4 C9 C10 125.3(3)
C9 C10 H10A 109.5
C9 C10 H10B 109.5
C9 C10 H10C 109.5
H10A C10 H10B 109.5
H10A C10 H10C 109.5
H10B C10 H10C 109.5
O5 C11 C12 113.4(3)
O6 C11 O5 122.0(4)
O6 C11 C12 124.6(3)
C11 C12 H12A 109.5
C11 C12 H12B 109.5
C11 C12 H12C 109.5
H12A C12 H12B 109.5
H12A C12 H12C 109.5
H12B C12 H12C 109.5
O7 C5 C6 118.0(4)
O7 C5 O8 112.4(5)
O8 C5 C6 116.6(5)
O8' C5 O7 114.5(5)
O8' C5 C6 117.6(5)
C5 C6 H6A 109.5
C5 C6 H6B 109.5
C5 C6 H6C 109.5
H6A C6 H6B 109.5
H6A C6 H6C 109.5
H6B C6 H6C 109.5
C1 B5 H5 124.7
C1 B5 B4 58.1(2)
C1 B5 B6 58.9(2)
C1 B5 B9 104.9(3)
C1 B5 B10 104.9(3)
B4 B5 H5 122.0
B4 B5 B9 60.0(2)
B4 B5 B10 108.0(3)
B6 B5 H5 122.0
B6 B5 B4 107.1(3)
B6 B5 B9 107.8(3)
B6 B5 B10 59.3(2)
B9 B5 H5 122.0
B9 B5 B10 60.7(2)
B10 B5 H5 122.2
C2 B3 C1 57.5(2)
C2 B3 H3 124.7
C2 B3 B4 104.2(3)
C2 B3 B7 58.4(2)
C2 B3 B8 104.9(3)
C1 B3 H3 124.4
C1 B3 B4 58.0(2)
C1 B3 B7 105.0(3)
C1 B3 B8 105.2(3)
B4 B3 H3 122.5
B4 B3 B7 108.0(3)
B4 B3 B8 60.4(2)
B7 B3 H3 122.0
B7 B3 B8 60.2(2)
B8 B3 H3 122.5
C1 B4 B5 59.2(2)
C1 B4 B3 59.8(2)
C1 B4 H4 123.7
C1 B4 B8 106.1(3)
C1 B4 B9 105.9(3)
B5 B4 H4 120.8
B5 B4 B8 109.1(3)
B5 B4 B9 60.3(2)
B3 B4 B5 109.3(3)
B3 B4 H4 120.9
B3 B4 B8 59.9(2)
B3 B4 B9 108.9(3)
B8 B4 H4 121.7
B9 B4 H4 121.8
B9 B4 B8 60.7(2)
C2 B6 B5 105.5(3)
C2 B6 H6 124.4
C2 B6 B11 57.9(2)
C2 B6 B10 105.4(3)
C1 B6 C2 57.9(2)
C1 B6 B5 58.9(2)
C1 B6 H6 123.9
C1 B6 B11 104.9(3)
C1 B6 B10 106.3(3)
B5 B6 H6 121.4
B11 B6 B5 108.8(3)
B11 B6 H6 122.3
B11 B6 B10 60.4(2)
B10 B6 B5 61.1(2)
B10 B6 H6 121.9
C2 B11 B6 59.7(2)
C2 B11 H11 123.8
C2 B11 B7 59.0(2)
C2 B11 B10 106.3(3)
C2 B11 B12 105.7(3)
B6 B11 H11 121.2
B6 B11 B7 108.8(3)
B6 B11 B10 59.9(2)
B6 B11 B12 108.5(3)
B7 B11 H11 121.0
B7 B11 B10 109.3(3)
B7 B11 B12 60.1(2)
B10 B11 H11 121.5
B10 B11 B12 60.9(2)
B12 B11 H11 121.9
C2 B7 B3 59.3(2)
C2 B7 B11 57.9(2)
C2 B7 H7 124.6
C2 B7 B8 105.3(3)
C2 B7 B12 105.0(3)
B3 B7 B11 107.7(3)
B3 B7 H7 121.4
B3 B7 B8 59.9(2)
B3 B7 B12 108.5(3)
B11 B7 H7 121.9
B11 B7 B8 108.2(3)
B11 B7 B12 60.2(2)
B8 B7 H7 122.0
B8 B7 B12 60.6(2)
B12 B7 H7 121.9
O7 B8 B3 126.7(3)
O7 B8 B4 122.4(3)
O7 B8 B7 124.9(3)
O7 B8 B9 117.0(3)
O7 B8 B12 118.6(3)
B3 B8 B4 59.7(2)
B3 B8 B7 59.9(2)
B3 B8 B9 107.8(3)
B3 B8 B12 107.8(3)
B4 B8 B9 59.6(2)
B4 B8 B12 107.3(2)
B7 B8 B4 107.1(3)
B7 B8 B9 107.7(3)
B7 B8 B12 59.8(2)
B12 B8 B9 60.2(2)
O1 B9 B5 127.2(3)
O1 B9 B4 123.2(3)
O1 B9 B8 116.8(3)
O1 B9 B10 124.2(3)
O1 B9 B12 117.8(3)
B5 B9 B8 108.0(3)
B5 B9 B10 60.0(2)
B5 B9 B12 107.9(3)
B4 B9 B5 59.8(2)
B4 B9 B8 59.7(2)
B4 B9 B10 107.3(3)
B4 B9 B12 107.2(3)
B8 B9 B10 107.8(3)
B8 B9 B12 59.8(2)
B12 B9 B10 59.9(2)
O3 B10 B5 126.3(3)
O3 B10 B6 126.9(3)
O3 B10 B11 121.1(3)
O3 B10 B9 120.1(3)
O3 B10 B12 116.5(3)
B5 B10 B9 59.3(2)
B5 B10 B12 107.3(2)
B6 B10 B5 59.6(2)
B6 B10 B11 59.7(2)
B6 B10 B9 106.9(3)
B6 B10 B12 107.5(3)
B11 B10 B5 107.0(3)
B11 B10 B9 107.0(2)
B11 B10 B12 59.7(2)
B12 B10 B9 59.8(2)
O5 B12 B11 123.4(3)
O5 B12 B7 127.6(3)
O5 B12 B8 124.1(3)
O5 B12 B9 117.8(3)
O5 B12 B10 116.7(3)
B11 B12 B8 107.1(3)
B11 B12 B9 107.0(3)
B11 B12 B10 59.4(2)
B7 B12 B11 59.7(2)
B7 B12 B8 59.6(2)
B7 B12 B9 107.5(3)
B7 B12 B10 107.7(3)
B8 B12 B9 60.0(2)
B8 B12 B10 108.3(3)
B9 B12 B10 60.3(2)

loop_
_geom_bond_atom_site_label_1
_geom_bond_atom_site_label_2
_geom_bond_distance
O1 C7 1.308(4)
O1 B9 1.431(5)
O2 C7 1.216(5)
O3 C9 1.348(4)
O3 B10 1.426(4)
O4 C9 1.182(4)
O5 C11 1.337(4)
O5 B12 1.432(4)
O6 C11 1.194(5)
O7 C5 1.275(4)
O7 B8 1.428(4)
C2 C1 1.659(5)
C2 C3 1.536(5)
C2 B3 1.719(5)
C2 B6 1.716(5)
C2 B11 1.685(5)
C2 B7 1.703(6)
C1 C4 1.504(5)
C1 B5 1.715(5)
C1 B3 1.728(5)
C1 B4 1.696(6)
C1 B6 1.714(5)
C3 H3A 0.9600
C3 H3B 0.9600
C3 H3C 0.9600
C4 H4A 0.9600
C4 H4B 0.9600
C4 H4C 0.9600
C7 C8 1.490(6)
C8 H8A 0.9600
C8 H8B 0.9600
C8 H8C 0.9600
C9 C10 1.481(5)
C10 H10A 0.9600
C10 H10B 0.9600
C10 H10C 0.9600
C11 C12 1.484(5)
C12 H12A 0.9600
C12 H12B 0.9600
C12 H12C 0.9600
C5 C6 1.452(6)
C5 O8 1.369(9)
C5 O8' 1.262(8)
C6 H6A 0.9600
C6 H6B 0.9600
C6 H6C 0.9600
B5 H5 1.1000
B5 B4 1.775(5)
B5 B6 1.770(6)
B5 B9 1.784(6)
B5 B10 1.798(5)
B3 H3 1.1000
B3 B4 1.768(6)
B3 B7 1.771(6)
B3 B8 1.772(6)
B4 H4 1.1000
B4 B8 1.782(6)
B4 B9 1.779(5)
B6 H6 1.1000
B6 B11 1.763(6)
B6 B10 1.765(6)
B11 H11 1.1000
B11 B7 1.773(5)
B11 B10 1.776(6)
B11 B12 1.782(6)
B7 H7 1.1000
B7 B8 1.778(6)
B7 B12 1.781(6)
B8 B9 1.800(5)
B8 B12 1.795(5)
B9 B10 1.809(5)
B9 B12 1.802(5)
B10 B12 1.803(5)

loop_
_geom_torsion_atom_site_label_1
_geom_torsion_atom_site_label_2
_geom_torsion_atom_site_label_3
_geom_torsion_atom_site_label_4
_geom_torsion
O1 B9 B10 O3 0.0(5)
O1 B9 B10 B5 116.9(4)
O1 B9 B10 B6 154.2(3)
O1 B9 B10 B11 -143.1(3)
O1 B9 B10 B12 -105.0(4)
O1 B9 B12 O5 8.9(4)
O1 B9 B12 B11 153.3(3)
O1 B9 B12 B7 -143.9(3)
O1 B9 B12 B8 -106.5(3)
O1 B9 B12 B10 115.3(3)
O3 B10 B12 O5 -2.6(5)
O3 B10 B12 B11 112.1(4)
O3 B10 B12 B7 148.6(3)
O3 B10 B12 B8 -148.4(3)
O3 B10 B12 B9 -111.0(4)
O7 B8 B9 O1 -1.0(5)
O7 B8 B9 B5 150.2(3)
O7 B8 B9 B4 113.5(4)
O7 B8 B9 B10 -146.4(3)
O7 B8 B9 B12 -109.1(3)
O7 B8 B12 O5 1.3(5)
O7 B8 B12 B11 -153.4(3)
O7 B8 B12 B7 -115.8(4)
O7 B8 B12 B9 106.4(4)
O7 B8 B12 B10 144.0(3)
C2 C1 B5 B4 102.7(3)
C2 C1 B5 B6 -38.5(3)
C2 C1 B5 B9 63.5(3)
C2 C1 B5 B10 0.5(3)
C2 C1 B3 B4 -137.6(3)
C2 C1 B3 B7 -35.6(3)
C2 C1 B3 B8 -98.2(3)
C2 C1 B4 B5 -103.5(3)
C2 C1 B4 B3 38.9(3)
C2 C1 B4 B8 -0.5(3)
C2 C1 B4 B9 -64.0(3)
C2 C1 B6 B5 138.4(3)
C2 C1 B6 B11 35.2(3)
C2 C1 B6 B10 98.2(3)
C2 B3 B4 C1 -35.9(2)
C2 B3 B4 B5 -2.2(4)
C2 B3 B4 B8 99.3(3)
C2 B3 B4 B9 62.0(3)
C2 B3 B7 B11 -33.1(3)
C2 B3 B7 B8 -134.4(3)
C2 B3 B7 B12 -96.8(3)
C2 B3 B8 O7 152.1(3)
C2 B3 B8 B4 -98.1(3)
C2 B3 B8 B7 39.1(2)
C2 B3 B8 B9 -61.5(3)
C2 B3 B8 B12 2.0(3)
C2 B6 B11 B7 33.9(3)
C2 B6 B11 B10 135.7(3)
C2 B6 B11 B12 97.7(3)
C2 B6 B10 O3 -145.8(3)
C2 B6 B10 B5 99.5(3)
C2 B6 B10 B11 -37.8(3)
C2 B6 B10 B9 62.3(3)
C2 B6 B10 B12 -0.6(4)
C2 B11 B7 B3 33.7(3)
C2 B11 B7 B8 97.0(3)
C2 B11 B7 B12 135.2(3)
C2 B11 B10 O3 156.3(3)
C2 B11 B10 B5 1.2(3)
C2 B11 B10 B6 38.9(3)
C2 B11 B10 B9 -61.1(3)
C2 B11 B10 B12 -99.2(3)
C2 B11 B12 O5 -156.2(3)
C2 B11 B12 B7 -38.8(3)
C2 B11 B12 B8 -1.3(3)
C2 B11 B12 B9 61.9(3)
C2 B11 B12 B10 100.2(3)
C2 B7 B8 O7 -155.5(3)
C2 B7 B8 B3 -39.6(2)
C2 B7 B8 B4 -1.7(3)
C2 B7 B8 B9 61.0(3)
C2 B7 B8 B12 98.8(3)
C2 B7 B12 O5 148.9(3)
C2 B7 B12 B11 38.2(3)
C2 B7 B12 B8 -99.4(3)
C2 B7 B12 B9 -61.7(3)
C2 B7 B12 B10 1.8(4)
C1 C2 B3 B4 36.1(3)
C1 C2 B3 B7 138.7(3)
C1 C2 B3 B8 98.8(3)
C1 C2 B6 B5 -36.2(3)
C1 C2 B6 B11 -138.9(3)
C1 C2 B6 B10 -99.9(3)
C1 C2 B11 B6 38.1(3)
C1 C2 B11 B7 -103.9(3)
C1 C2 B11 B10 -0.9(4)
C1 C2 B11 B12 -64.5(3)
C1 C2 B7 B3 -38.5(3)
C1 C2 B7 B11 103.6(3)
C1 C2 B7 B8 1.4(3)
C1 C2 B7 B12 64.4(3)
C1 B5 B4 B3 -34.0(3)
C1 B5 B4 B8 -97.8(3)
C1 B5 B4 B9 -135.2(3)
C1 B5 B6 C2 35.7(2)
C1 B5 B6 B11 96.5(3)
C1 B5 B6 B10 135.0(3)
C1 B5 B9 O1 148.9(3)
C1 B5 B9 B4 38.3(3)
C1 B5 B9 B8 1.6(4)
C1 B5 B9 B10 -99.0(3)
C1 B5 B9 B12 -61.6(3)
C1 B5 B10 O3 -154.4(3)
C1 B5 B10 B6 -38.8(2)
C1 B5 B10 B11 -1.1(3)
C1 B5 B10 B9 99.0(3)
C1 B5 B10 B12 61.8(3)
C1 B3 B4 B5 33.7(3)
C1 B3 B4 B8 135.2(3)
C1 B3 B4 B9 97.9(3)
C1 B3 B7 C2 35.2(2)
C1 B3 B7 B11 2.1(4)
C1 B3 B7 B8 -99.2(3)
C1 B3 B7 B12 -61.6(3)
C1 B3 B8 O7 -148.1(3)
C1 B3 B8 B4 -38.3(3)
C1 B3 B8 B7 98.8(3)
C1 B3 B8 B9 -1.8(4)
C1 B3 B8 B12 61.8(3)
C1 B4 B8 O7 156.0(3)
C1 B4 B8 B3 39.4(3)
C1 B4 B8 B7 1.4(3)
C1 B4 B8 B9 -99.5(3)
C1 B4 B8 B12 -61.5(3)
C1 B4 B9 O1 -156.1(3)
C1 B4 B9 B5 -39.0(3)
C1 B4 B9 B8 99.9(3)
C1 B4 B9 B10 -1.0(3)
C1 B4 B9 B12 62.1(3)
C1 B6 B11 C2 -35.2(3)
C1 B6 B11 B7 -1.3(4)
C1 B6 B11 B10 100.6(3)
C1 B6 B11 B12 62.6(3)
C1 B6 B10 O3 153.8(3)
C1 B6 B10 B5 39.1(2)
C1 B6 B10 B11 -98.2(3)
C1 B6 B10 B9 2.0(3)
C1 B6 B10 B12 -61.0(3)
C3 C2 C1 C4 0.5(4)
C3 C2 C1 B5 146.8(3)
C3 C2 C1 B3 -106.3(3)
C3 C2 C1 B4 -145.7(3)
C3 C2 C1 B6 107.9(3)
C3 C2 B3 C1 109.1(4)
C3 C2 B3 B4 145.2(3)
C3 C2 B3 B7 -112.2(4)
C3 C2 B3 B8 -152.2(3)
C3 C2 B6 C1 -108.3(4)
C3 C2 B6 B5 -144.5(3)
C3 C2 B6 B11 112.8(4)
C3 C2 B6 B10 151.8(3)
C3 C2 B11 B6 -107.2(4)
C3 C2 B11 B7 110.8(4)
C3 C2 B11 B10 -146.2(3)
C3 C2 B11 B12 150.2(3)
C3 C2 B7 B3 105.7(3)
C3 C2 B7 B11 -112.2(4)
C3 C2 B7 B8 145.6(3)
C3 C2 B7 B12 -151.4(3)
C4 C1 B5 B4 -111.9(4)
C4 C1 B5 B6 106.9(4)
C4 C1 B5 B9 -151.1(3)
C4 C1 B5 B10 145.9(3)
C4 C1 B3 C2 -109.3(4)
C4 C1 B3 B4 113.1(4)
C4 C1 B3 B7 -144.9(3)
C4 C1 B3 B8 152.5(3)
C4 C1 B4 B5 111.3(4)
C4 C1 B4 B3 -106.3(4)
C4 C1 B4 B8 -145.7(3)
C4 C1 B4 B9 150.9(3)
C4 C1 B6 C2 109.2(4)
C4 C1 B6 B5 -112.4(4)
C4 C1 B6 B11 144.4(3)
C4 C1 B6 B10 -152.6(3)
C7 O1 B9 B5 22.2(5)
C7 O1 B9 B4 97.3(4)
C7 O1 B9 B8 167.1(3)
C7 O1 B9 B10 -53.7(5)
C7 O1 B9 B12 -124.6(4)
C9 O3 B10 B5 38.0(5)
C9 O3 B10 B6 -38.5(5)
C9 O3 B10 B11 -112.0(4)
C9 O3 B10 B9 110.1(4)
C9 O3 B10 B12 179.0(3)
C11 O5 B12 B11 87.2(4)
C11 O5 B12 B7 12.0(5)
C11 O5 B12 B8 -63.6(5)
C11 O5 B12 B9 -134.7(3)
C11 O5 B12 B10 156.6(3)
C5 O7 B8 B3 -11.2(7)
C5 O7 B8 B4 -85.4(5)
C5 O7 B8 B7 64.6(6)
C5 O7 B8 B9 -154.9(4)
C5 O7 B8 B12 136.1(5)
B5 C1 B3 C2 101.2(3)
B5 C1 B3 B4 -36.5(3)
B5 C1 B3 B7 65.6(4)
B5 C1 B3 B8 3.0(4)
B5 C1 B4 B3 142.4(3)
B5 C1 B4 B8 103.0(3)
B5 C1 B4 B9 39.5(2)
B5 C1 B6 C2 -138.4(3)
B5 C1 B6 B11 -103.2(3)
B5 C1 B6 B10 -40.2(3)
B5 B4 B8 O7 -141.7(3)
B5 B4 B8 B3 101.7(3)
B5 B4 B8 B7 63.7(4)
B5 B4 B8 B9 -37.2(3)
B5 B4 B8 B12 0.8(4)
B5 B4 B9 O1 -117.1(3)
B5 B4 B9 B8 138.9(3)
B5 B4 B9 B10 38.0(3)
B5 B4 B9 B12 101.1(3)
B5 B6 B11 C2 -96.9(3)
B5 B6 B11 B7 -63.0(4)
B5 B6 B11 B10 38.8(3)
B5 B6 B11 B12 0.8(4)
B5 B6 B10 O3 114.7(4)
B5 B6 B10 B11 -137.3(3)
B5 B6 B10 B9 -37.2(2)
B5 B6 B10 B12 -100.1(3)
B5 B9 B10 O3 -116.9(3)
B5 B9 B10 B6 37.3(3)
B5 B9 B10 B11 100.0(3)
B5 B9 B10 B12 138.1(3)
B5 B9 B12 O5 -143.9(3)
B5 B9 B12 B11 0.5(3)
B5 B9 B12 B7 63.3(3)
B5 B9 B12 B8 100.8(3)
B5 B9 B12 B10 -37.4(2)
B5 B10 B12 O5 145.3(3)
B5 B10 B12 B11 -100.0(3)
B5 B10 B12 B7 -63.5(4)
B5 B10 B12 B8 -0.5(4)
B5 B10 B12 B9 36.9(3)
B3 C2 C1 C4 106.8(3)
B3 C2 C1 B5 -106.9(3)
B3 C2 C1 B4 -39.4(3)
B3 C2 C1 B6 -145.8(3)
B3 C2 B6 C1 32.7(3)
B3 C2 B6 B5 -3.5(4)
B3 C2 B6 B11 -106.2(3)
B3 C2 B6 B10 -67.2(4)
B3 C2 B11 B6 105.3(3)
B3 C2 B11 B7 -36.7(3)
B3 C2 B11 B10 66.3(3)
B3 C2 B11 B12 2.7(4)
B3 C2 B7 B11 142.1(3)
B3 C2 B7 B8 39.9(2)
B3 C2 B7 B12 102.9(3)
B3 C1 B5 B4 36.2(3)
B3 C1 B5 B6 -104.9(3)
B3 C1 B5 B9 -2.9(4)
B3 C1 B5 B10 -65.9(3)
B3 C1 B4 B5 -142.4(3)
B3 C1 B4 B8 -39.4(3)
B3 C1 B4 B9 -102.9(3)
B3 C1 B6 C2 -32.4(3)
B3 C1 B6 B5 105.9(3)
B3 C1 B6 B11 2.8(4)
B3 C1 B6 B10 65.8(4)
B3 B4 B8 O7 116.6(4)
B3 B4 B8 B7 -38.0(3)
B3 B4 B8 B9 -138.9(3)
B3 B4 B8 B12 -100.9(3)
B3 B4 B9 O1 141.0(3)
B3 B4 B9 B5 -101.9(3)
B3 B4 B9 B8 36.9(3)
B3 B4 B9 B10 -63.9(3)
B3 B4 B9 B12 -0.8(4)
B3 B7 B8 O7 -115.9(4)
B3 B7 B8 B4 37.9(3)
B3 B7 B8 B9 100.6(3)
B3 B7 B8 B12 138.4(3)
B3 B7 B12 O5 -149.0(3)
B3 B7 B12 B11 100.2(3)
B3 B7 B12 B8 -37.3(3)
B3 B7 B12 B9 0.4(4)
B3 B7 B12 B10 63.9(3)
B3 B8 B9 O1 -151.1(3)
B3 B8 B9 B5 0.1(4)
B3 B8 B9 B4 -36.6(3)
B3 B8 B9 B10 63.5(3)
B3 B8 B9 B12 100.8(3)
B3 B8 B12 O5 154.3(3)
B3 B8 B12 B11 -0.5(3)
B3 B8 B12 B7 37.1(3)
B3 B8 B12 B9 -100.6(3)
B3 B8 B12 B10 -63.1(3)
B4 C1 B5 B6 -141.2(3)
B4 C1 B5 B9 -39.2(3)
B4 C1 B5 B10 -102.2(3)
B4 C1 B3 C2 137.6(3)
B4 C1 B3 B7 102.1(3)
B4 C1 B3 B8 39.4(3)
B4 C1 B6 C2 -101.0(3)
B4 C1 B6 B5 37.4(3)
B4 C1 B6 B11 -65.8(4)
B4 C1 B6 B10 -2.8(4)
B4 B5 B6 C2 1.9(4)
B4 B5 B6 C1 -33.8(3)
B4 B5 B6 B11 62.7(3)
B4 B5 B6 B10 101.2(3)
B4 B5 B9 O1 110.7(4)
B4 B5 B9 B8 -36.7(3)
B4 B5 B9 B10 -137.2(3)
B4 B5 B9 B12 -99.8(3)
B4 B5 B10 O3 144.8(4)
B4 B5 B10 B6 -99.6(3)
B4 B5 B10 B11 -61.8(3)
B4 B5 B10 B9 38.2(3)
B4 B5 B10 B12 1.0(4)
B4 B3 B7 C2 95.9(3)
B4 B3 B7 B11 62.8(4)
B4 B3 B7 B8 -38.5(3)
B4 B3 B7 B12 -0.9(4)
B4 B3 B8 O7 -109.8(4)
B4 B3 B8 B7 137.1(3)
B4 B3 B8 B9 36.5(3)
B4 B3 B8 B12 100.1(3)
B4 B8 B9 O1 -114.5(3)
B4 B8 B9 B5 36.7(3)
B4 B8 B9 B10 100.1(3)
B4 B8 B9 B12 137.4(3)
B4 B8 B12 O5 -142.8(3)
B4 B8 B12 B11 62.5(3)
B4 B8 B12 B7 100.0(3)
B4 B8 B12 B9 -37.7(3)
B4 B8 B12 B10 -0.2(4)
B4 B9 B10 O3 -154.8(3)
B4 B9 B10 B5 -37.9(3)
B4 B9 B10 B6 -0.6(3)
B4 B9 B10 B11 62.1(3)
B4 B9 B10 B12 100.2(3)
B4 B9 B12 O5 153.1(3)
B4 B9 B12 B11 -62.5(3)
B4 B9 B12 B7 0.3(3)
B4 B9 B12 B8 37.8(3)
B4 B9 B12 B10 -100.4(3)
B6 C2 C1 C4 -107.4(3)
B6 C2 C1 B5 38.9(3)
B6 C2 C1 B3 145.8(3)
B6 C2 C1 B4 106.4(3)
B6 C2 B3 C1 -32.5(3)
B6 C2 B3 B4 3.6(4)
B6 C2 B3 B7 106.2(3)
B6 C2 B3 B8 66.2(4)
B6 C2 B11 B7 -142.0(3)
B6 C2 B11 B10 -39.0(3)
B6 C2 B11 B12 -102.6(3)
B6 C2 B7 B3 -105.3(3)
B6 C2 B7 B11 36.9(3)
B6 C2 B7 B8 -65.4(3)
B6 C2 B7 B12 -2.4(4)
B6 C1 B5 B4 141.2(3)
B6 C1 B5 B9 102.0(3)
B6 C1 B5 B10 39.0(2)
B6 C1 B3 C2 32.5(3)
B6 C1 B3 B4 -105.1(3)
B6 C1 B3 B7 -3.1(4)
B6 C1 B3 B8 -65.7(4)
B6 C1 B4 B5 -37.2(3)
B6 C1 B4 B3 105.2(3)
B6 C1 B4 B8 65.8(3)
B6 C1 B4 B9 2.4(4)
B6 B5 B4 C1 34.2(3)
B6 B5 B4 B3 0.2(4)
B6 B5 B4 B8 -63.6(4)
B6 B5 B4 B9 -101.0(3)
B6 B5 B9 O1 -149.5(3)
B6 B5 B9 B4 99.8(3)
B6 B5 B9 B8 63.2(3)
B6 B5 B9 B10 -37.4(2)
B6 B5 B9 B12 0.0(3)
B6 B5 B10 O3 -115.6(4)
B6 B5 B10 B11 37.7(3)
B6 B5 B10 B9 137.7(3)
B6 B5 B10 B12 100.5(3)
B6 B11 B7 C2 -34.2(3)
B6 B11 B7 B3 -0.5(4)
B6 B11 B7 B8 62.8(4)
B6 B11 B7 B12 101.1(3)
B6 B11 B10 O3 117.4(3)
B6 B11 B10 B5 -37.7(3)
B6 B11 B10 B9 -100.0(3)
B6 B11 B10 B12 -138.1(3)
B6 B11 B12 O5 141.1(3)
B6 B11 B12 B7 -101.5(3)
B6 B11 B12 B8 -63.9(3)
B6 B11 B12 B9 -0.8(3)
B6 B11 B12 B10 37.5(2)
B6 B10 B12 O5 -152.0(3)
B6 B10 B12 B11 -37.2(3)
B6 B10 B12 B7 -0.8(4)
B6 B10 B12 B8 62.2(4)
B6 B10 B12 B9 99.7(3)
B11 C2 C1 C4 -146.1(3)
B11 C2 C1 B5 0.2(4)
B11 C2 C1 B3 107.1(3)
B11 C2 C1 B4 67.7(3)
B11 C2 C1 B6 -38.7(3)
B11 C2 B3 C1 -101.8(3)
B11 C2 B3 B4 -65.6(3)
B11 C2 B3 B7 37.0(3)
B11 C2 B3 B8 -3.0(4)
B11 C2 B6 C1 138.9(3)
B11 C2 B6 B5 102.7(3)
B11 C2 B6 B10 39.0(3)
B11 C2 B7 B3 -142.1(3)
B11 C2 B7 B8 -102.2(3)
B11 C2 B7 B12 -39.2(3)
B11 B6 B10 O3 -108.0(4)
B11 B6 B10 B5 137.3(3)
B11 B6 B10 B9 100.2(3)
B11 B6 B10 B12 37.2(3)
B11 B7 B8 O7 143.8(3)
B11 B7 B8 B3 -100.3(3)
B11 B7 B8 B4 -62.4(3)
B11 B7 B8 B9 0.3(4)
B11 B7 B8 B12 38.1(3)
B11 B7 B12 O5 110.8(4)
B11 B7 B12 B8 -137.5(3)
B11 B7 B12 B9 -99.9(3)
B11 B7 B12 B10 -36.3(3)
B11 B10 B12 O5 -114.7(3)
B11 B10 B12 B7 36.4(3)
B11 B10 B12 B8 99.5(3)
B11 B10 B12 B9 136.9(3)
B7 C2 C1 C4 145.7(3)
B7 C2 C1 B5 -68.0(3)
B7 C2 C1 B3 38.8(3)
B7 C2 C1 B4 -0.6(4)
B7 C2 C1 B6 -106.9(3)
B7 C2 B3 C1 -138.7(3)
B7 C2 B3 B4 -102.6(3)
B7 C2 B3 B8 -40.0(3)
B7 C2 B6 C1 101.8(3)
B7 C2 B6 B5 65.6(4)
B7 C2 B6 B11 -37.1(3)
B7 C2 B6 B10 1.9(4)
B7 C2 B11 B6 142.0(3)
B7 C2 B11 B10 103.0(3)
B7 C2 B11 B12 39.4(3)
B7 B3 B4 C1 -96.8(3)
B7 B3 B4 B5 -63.1(4)
B7 B3 B4 B8 38.4(3)
B7 B3 B4 B9 1.1(4)
B7 B3 B8 O7 113.1(4)
B7 B3 B8 B4 -137.1(3)
B7 B3 B8 B9 -100.6(3)
B7 B3 B8 B12 -37.1(3)
B7 B11 B10 O3 -141.6(3)
B7 B11 B10 B5 63.4(3)
B7 B11 B10 B6 101.0(3)
B7 B11 B10 B9 1.1(4)
B7 B11 B10 B12 -37.0(3)
B7 B11 B12 O5 -117.4(3)
B7 B11 B12 B8 37.6(3)
B7 B11 B12 B9 100.7(3)
B7 B11 B12 B10 139.0(3)
B7 B8 B9 O1 145.7(3)
B7 B8 B9 B5 -63.1(3)
B7 B8 B9 B4 -99.8(3)
B7 B8 B9 B10 0.3(4)
B7 B8 B9 B12 37.6(3)
B7 B8 B12 O5 117.2(4)
B7 B8 B12 B11 -37.6(3)
B7 B8 B12 B9 -137.8(3)
B7 B8 B12 B10 -100.2(3)
B8 O7 C5 C6 -176.8(4)
B8 O7 C5 O8 43.1(8)
B8 O7 C5 O8' -31.9(9)
B8 B3 B4 C1 -135.2(3)
B8 B3 B4 B5 -101.5(3)
B8 B3 B4 B9 -37.3(3)
B8 B3 B7 C2 134.4(3)
B8 B3 B7 B11 101.2(3)
B8 B3 B7 B12 37.6(3)
B8 B4 B9 O1 104.1(3)
B8 B4 B9 B5 -138.9(3)
B8 B4 B9 B10 -100.8(3)
B8 B4 B9 B12 -37.8(3)
B8 B7 B12 O5 -111.7(4)
B8 B7 B12 B11 137.5(3)
B8 B7 B12 B9 37.7(2)
B8 B7 B12 B10 101.2(3)
B8 B9 B10 O3 142.2(3)
B8 B9 B10 B5 -100.9(3)
B8 B9 B10 B6 -63.6(3)
B8 B9 B10 B11 -0.9(4)
B8 B9 B10 B12 37.2(3)
B8 B9 B12 O5 115.4(3)
B8 B9 B12 B11 -100.3(3)
B8 B9 B12 B7 -37.5(3)
B8 B9 B12 B10 -138.2(3)
B9 O1 C7 O2 3.5(7)
B9 O1 C7 C8 179.5(3)
B9 B5 B4 C1 135.2(3)
B9 B5 B4 B3 101.2(3)
B9 B5 B4 B8 37.4(3)
B9 B5 B6 C2 -61.3(3)
B9 B5 B6 C1 -97.0(3)
B9 B5 B6 B11 -0.5(4)
B9 B5 B6 B10 38.0(2)
B9 B5 B10 O3 106.6(4)
B9 B5 B10 B6 -137.7(3)
B9 B5 B10 B11 -100.0(3)
B9 B5 B10 B12 -37.2(3)
B9 B4 B8 O7 -104.5(4)
B9 B4 B8 B3 138.9(3)
B9 B4 B8 B7 100.9(3)
B9 B4 B8 B12 38.0(3)
B9 B8 B12 O5 -105.1(4)
B9 B8 B12 B11 100.2(3)
B9 B8 B12 B7 137.8(3)
B9 B8 B12 B10 37.5(3)
B9 B10 B12 O5 108.3(3)
B9 B10 B12 B11 -136.9(3)
B9 B10 B12 B7 -100.5(3)
B9 B10 B12 B8 -37.4(3)
B10 O3 C9 O4 8.8(6)
B10 O3 C9 C10 -172.4(4)
B10 B5 B4 C1 96.7(3)
B10 B5 B4 B3 62.7(4)
B10 B5 B4 B8 -1.1(4)
B10 B5 B4 B9 -38.5(3)
B10 B5 B6 C2 -99.3(3)
B10 B5 B6 C1 -135.0(3)
B10 B5 B6 B11 -38.5(3)
B10 B5 B9 O1 -112.1(4)
B10 B5 B9 B4 137.2(3)
B10 B5 B9 B8 100.6(3)
B10 B5 B9 B12 37.4(2)
B10 B6 B11 C2 -135.7(3)
B10 B6 B11 B7 -101.8(3)
B10 B6 B11 B12 -38.0(2)
B10 B11 B7 C2 -97.9(3)
B10 B11 B7 B3 -64.2(4)
B10 B11 B7 B8 -0.9(4)
B10 B11 B7 B12 37.4(3)
B10 B11 B12 O5 103.6(3)
B10 B11 B12 B7 -139.0(3)
B10 B11 B12 B8 -101.5(3)
B10 B11 B12 B9 -38.3(2)
B10 B9 B12 O5 -106.4(3)
B10 B9 B12 B11 37.9(2)
B10 B9 B12 B7 100.7(3)
B10 B9 B12 B8 138.2(3)
B12 O5 C11 O6 0.2(6)
B12 O5 C11 C12 178.5(3)
B12 B11 B7 C2 -135.2(3)
B12 B11 B7 B3 -101.6(3)
B12 B11 B7 B8 -38.3(3)
B12 B11 B10 O3 -104.5(3)
B12 B11 B10 B5 100.4(3)
B12 B11 B10 B6 138.1(3)
B12 B11 B10 B9 38.1(2)
B12 B7 B8 O7 105.7(4)
B12 B7 B8 B3 -138.4(3)
B12 B7 B8 B4 -100.5(3)
B12 B7 B8 B9 -37.8(3)
B12 B8 B9 O1 108.1(3)
B12 B8 B9 B5 -100.7(3)
B12 B8 B9 B4 -137.4(3)
B12 B8 B9 B10 -37.3(3)
B12 B9 B10 O3 105.0(3)
B12 B9 B10 B5 -138.1(3)
B12 B9 B10 B6 -100.8(3)
B12 B9 B10 B11 -38.1(3)
